data_7130689
loop_
_publ_author_name
'Okokhere-Edeghoghon, Bibian'
'Hill, Michael S.'
'Mahon, Mary F.'
'McMullin, Claire L.'

_publ_section_title
;
 Diverse reactivity of a magnesium silanide toward ketones
;
_journal_name_full 'Chemical Communications'
_journal_paper_doi 10.1039/D2CC03966D
_journal_year 2022
_chemical_formula_moiety 'C50 H62 Mg N2 O Si'
_chemical_formula_sum 'C50 H62 Mg N2 O Si'
_chemical_formula_weight 759.41
_space_group_crystal_system triclinic
_space_group_IT_number 2
_space_group_name_Hall '-P 1'
_space_group_name_H-M_alt 'P -1'
_atom_sites_solution_hydrogens geom
_atom_sites_solution_primary dual
_audit_creation_date 2020-11-30
_audit_creation_method
;
Olex2 1.2
(compiled 2018.05.29 svn.r3508 for OlexSys, GUI svn.r5506)
;
_audit_update_record
;
2022-04-18 deposited with the CCDC.	2022-08-30 downloaded from the CCDC.
;
_cell_angle_alpha 95.428(3)
_cell_angle_beta 92.237(3)
_cell_angle_gamma 100.071(3)
_cell_formula_units_Z 2
_cell_length_a 9.8330(3)
_cell_length_b 10.8375(4)
_cell_length_c 21.3220(8)
_cell_measurement_reflns_used 9280
_cell_measurement_temperature 150.01(10)
_cell_measurement_theta_max 72.9620
_cell_measurement_theta_min 4.1560
_cell_volume 2223.56(14)
_computing_cell_refinement 'CrysAlisPro 1.171.39.46 (Rigaku OD, 2018)'
_computing_data_collection 'CrysAlisPro 1.171.39.46 (Rigaku OD, 2018)'
_computing_data_reduction 'CrysAlisPro 1.171.39.46 (Rigaku OD, 2018)'
_computing_molecular_graphics 'Olex2 (Dolomanov et al., 2009)'
_computing_publication_material 'Olex2 (Dolomanov et al., 2009)'
_computing_structure_refinement 'ShelXL (Sheldrick, 2015)'
_computing_structure_solution 'ShelXT (Sheldrick, 2015)'
_diffrn_ambient_environment N~2~
_diffrn_ambient_temperature 150.01(10)
_diffrn_detector 'CCD plate'
_diffrn_detector_area_resol_mean 8.1150
_diffrn_detector_type EosS2
_diffrn_measured_fraction_theta_full 0.999
_diffrn_measured_fraction_theta_max 0.993
_diffrn_measurement_device 'four-circle diffractometer'
_diffrn_measurement_device_type 'SuperNova, Dual, Cu at home/near, EosS2'
_diffrn_measurement_method '\w scans'
_diffrn_radiation_monochromator mirror
_diffrn_radiation_probe x-ray
_diffrn_radiation_type CuK\a
_diffrn_radiation_wavelength 1.54184
_diffrn_reflns_av_R_equivalents 0.0515
_diffrn_reflns_av_unetI/netI 0.0559
_diffrn_reflns_Laue_measured_fraction_full 0.999
_diffrn_reflns_Laue_measured_fraction_max 0.993
_diffrn_reflns_limit_h_max 9
_diffrn_reflns_limit_h_min -12
_diffrn_reflns_limit_k_max 13
_diffrn_reflns_limit_k_min -12
_diffrn_reflns_limit_l_max 26
_diffrn_reflns_limit_l_min -26
_diffrn_reflns_number 27279
_diffrn_reflns_point_group_measured_fraction_full 0.999
_diffrn_reflns_point_group_measured_fraction_max 0.993
_diffrn_reflns_theta_full 67.684
_diffrn_reflns_theta_max 73.238
_diffrn_reflns_theta_min 4.165
_diffrn_source 'micro-focus sealed X-ray tube'
_diffrn_source_type 'SuperNova (Cu) X-ray Source'
_exptl_absorpt_coefficient_mu 0.878
_exptl_absorpt_correction_T_max 1.00000
_exptl_absorpt_correction_T_min 0.65348
_exptl_absorpt_correction_type multi-scan
_exptl_absorpt_process_details
;
CrysAlisPro 1.171.39.46 (Rigaku Oxford Diffraction, 2018)
Empirical absorption correction using spherical harmonics,
 implemented in SCALE3 ABSPACK scaling algorithm.
;
_exptl_crystal_colour colourless
_exptl_crystal_colour_primary colourless
_exptl_crystal_density_diffrn 1.134
_exptl_crystal_description block
_exptl_crystal_F_000 820
_exptl_crystal_size_max 0.12
_exptl_crystal_size_mid 0.049
_exptl_crystal_size_min 0.015
_refine_diff_density_max 0.432
_refine_diff_density_min -0.242
_refine_diff_density_rms 0.043
_refine_ls_extinction_method none
_refine_ls_goodness_of_fit_ref 1.022
_refine_ls_hydrogen_treatment constr
_refine_ls_matrix_type full
_refine_ls_number_parameters 508
_refine_ls_number_reflns 8885
_refine_ls_number_restraints 0
_refine_ls_restrained_S_all 1.022
_refine_ls_R_factor_all 0.0590
_refine_ls_R_factor_gt 0.0443
_refine_ls_shift/su_max 0.001
_refine_ls_shift/su_mean 0.000
_refine_ls_structure_factor_coef Fsqd
_refine_ls_weighting_details 'w=1/[\s^2^(Fo^2^)+(0.0492P)^2^+0.3992P] where P=(Fo^2^+2Fc^2^)/3'
_refine_ls_weighting_scheme calc
_refine_ls_wR_factor_gt 0.1054
_refine_ls_wR_factor_ref 0.1124
_reflns_Friedel_coverage 0.000
_reflns_number_gt 7110
_reflns_number_total 8885
_reflns_threshold_expression 'I > 2\s(I)'
_cod_data_source_file d2cc03966d2.cif
_cod_data_source_block s20msh55-cpd3
_cod_database_code 7130689
_shelxl_version_number 2014-3
_shelx_space_group_comment
;
The symmetry employed for this shelxl refinement is uniquely defined
by the following loop, which should always be used as a source of
symmetry information in preference to the above space-group names.
They are only intended as comments.
;
_olex2_refinement_description
;
1. Fixed Uiso
 At 1.2 times of:
  All C(H) groups
 At 1.5 times of:
  All C(H,H,H) groups
2.a Ternary CH refined with riding coordinates:
 C12(H12), C15(H15), C24(H24), C27(H27)
2.b Aromatic/amide H refined with riding coordinates:
 C3(H3), C8(H8), C9(H9), C10(H10), C20(H20), C21(H21), C22(H22), C32(H32),
 C33(H33), C34(H34), C35(H35), C36(H36), C38(H38), C39(H39), C40(H40), C41(H41),
  C42(H42), C46(H46), C47(H47), C48(H48), C49(H49), C50(H50)
2.c Idealised Me refined as rotating group:
 C1(H1A,H1B,H1C), C5(H5A,H5B,H5C), C13(H13A,H13B,H13C), C14(H14A,H14B,H14C),
 C16(H16A,H16B,H16C), C17(H17A,H17B,H17C), C25(H25A,H25B,H25C), C26(H26A,H26B,
 H26C), C28(H28A,H28B,H28C), C29(H29A,H29B,H29C), C43(H43A,H43B,H43C), C44(H44A,
 H44B,H44C)
;
_olex2_submission_special_instructions 'No special instructions were received'

loop_
_space_group_symop_operation_xyz
'x, y, z'
'-x, -y, -z'

loop_
_atom_site_label
_atom_site_type_symbol
_atom_site_fract_x
_atom_site_fract_y
_atom_site_fract_z
_atom_site_U_iso_or_equiv
_atom_site_adp_type
_atom_site_occupancy
_atom_site_site_symmetry_order
_atom_site_calc_flag
_atom_site_refinement_flags_posn
_atom_site_refinement_flags_adp
_atom_site_refinement_flags_occupancy
_atom_site_disorder_assembly
_atom_site_disorder_group
Si1 Si 0.85587(4) 0.23250(4) 0.75903(2) 0.02408(10) Uani 1 1 d . . . . .
Mg1 Mg 0.65815(5) 0.36013(5) 0.73248(2) 0.01931(11) Uani 1 1 d . . . . .
O1 O 0.50566(12) 0.34018(12) 0.79517(6) 0.0288(3) Uani 1 1 d . . . . .
N1 N 0.54539(14) 0.30825(12) 0.64760(6) 0.0213(3) Uani 1 1 d . . . . .
N2 N 0.67651(14) 0.54868(12) 0.72100(6) 0.0220(3) Uani 1 1 d . . . . .
C1 C 0.3564(2) 0.33525(18) 0.57274(9) 0.0333(4) Uani 1 1 d . . . . .
H1A H 0.3754 0.2584 0.5516 0.050 Uiso 1 1 calc GR . . . .
H1B H 0.3608 0.3978 0.5435 0.050 Uiso 1 1 calc GR . . . .
H1C H 0.2657 0.3203 0.5887 0.050 Uiso 1 1 calc GR . . . .
C2 C 0.46285(16) 0.38152(16) 0.62705(8) 0.0238(3) Uani 1 1 d . . . . .
C3 C 0.46751(17) 0.50787(16) 0.65264(8) 0.0255(3) Uani 1 1 d . . . . .
H3 H 0.3916 0.5434 0.6416 0.031 Uiso 1 1 calc R . . . .
C4 C 0.57087(17) 0.58692(15) 0.69241(8) 0.0238(3) Uani 1 1 d . . . . .
C5 C 0.5552(2) 0.72432(16) 0.70303(9) 0.0327(4) Uani 1 1 d . . . . .
H5A H 0.5413 0.7455 0.7468 0.049 Uiso 1 1 calc GR . . . .
H5B H 0.4770 0.7373 0.6777 0.049 Uiso 1 1 calc GR . . . .
H5C H 0.6373 0.7769 0.6913 0.049 Uiso 1 1 calc GR . . . .
C6 C 0.78985(16) 0.64192(14) 0.74861(8) 0.0234(3) Uani 1 1 d . . . . .
C7 C 0.89997(18) 0.68388(16) 0.71094(9) 0.0290(3) Uani 1 1 d . . . . .
C8 C 1.01008(19) 0.77489(17) 0.73756(10) 0.0330(4) Uani 1 1 d . . . . .
H8 H 1.0820 0.8042 0.7127 0.040 Uiso 1 1 calc R . . . .
C9 C 1.01448(18) 0.82235(17) 0.80014(10) 0.0328(4) Uani 1 1 d . . . . .
H9 H 1.0885 0.8834 0.8171 0.039 Uiso 1 1 calc R . . . .
C10 C 0.90813(18) 0.77850(16) 0.83741(9) 0.0297(4) Uani 1 1 d . . . . .
H10 H 0.9123 0.8098 0.8797 0.036 Uiso 1 1 calc R . . . .
C11 C 0.79454(17) 0.68822(15) 0.81284(8) 0.0242(3) Uani 1 1 d . . . . .
C12 C 0.67978(18) 0.64267(16) 0.85505(8) 0.0268(3) Uani 1 1 d . . . . .
H12 H 0.6016 0.5957 0.8278 0.032 Uiso 1 1 calc R . . . .
C13 C 0.6286(2) 0.7507(2) 0.89282(12) 0.0476(5) Uani 1 1 d . . . . .
H13A H 0.7002 0.7933 0.9232 0.071 Uiso 1 1 calc GR . . . .
H13B H 0.5483 0.7177 0.9143 0.071 Uiso 1 1 calc GR . . . .
H13C H 0.6053 0.8089 0.8647 0.071 Uiso 1 1 calc GR . . . .
C14 C 0.7252(2) 0.5516(2) 0.89899(9) 0.0386(4) Uani 1 1 d . . . . .
H14A H 0.7538 0.4829 0.8743 0.058 Uiso 1 1 calc GR . . . .
H14B H 0.6493 0.5196 0.9233 0.058 Uiso 1 1 calc GR . . . .
H14C H 0.8011 0.5953 0.9268 0.058 Uiso 1 1 calc GR . . . .
C15 C 0.8982(2) 0.6344(2) 0.64166(10) 0.0402(4) Uani 1 1 d . . . . .
H15 H 0.8282 0.5574 0.6345 0.048 Uiso 1 1 calc R . . . .
C16 C 1.0370(3) 0.6004(3) 0.62380(12) 0.0559(6) Uani 1 1 d . . . . .
H16A H 1.1065 0.6753 0.6279 0.084 Uiso 1 1 calc GR . . . .
H16B H 1.0292 0.5625 0.5810 0.084 Uiso 1 1 calc GR . . . .
H16C H 1.0624 0.5420 0.6513 0.084 Uiso 1 1 calc GR . . . .
C17 C 0.8574(3) 0.7290(3) 0.59867(11) 0.0565(6) Uani 1 1 d . . . . .
H17A H 0.7658 0.7430 0.6071 0.085 Uiso 1 1 calc GR . . . .
H17B H 0.8593 0.6961 0.5554 0.085 Uiso 1 1 calc GR . . . .
H17C H 0.9215 0.8072 0.6066 0.085 Uiso 1 1 calc GR . . . .
C18 C 0.54696(17) 0.18480(15) 0.61628(7) 0.0226(3) Uani 1 1 d . . . . .
C19 C 0.65994(17) 0.16840(17) 0.57931(8) 0.0262(3) Uani 1 1 d . . . . .
C20 C 0.66833(19) 0.04638(18) 0.55409(8) 0.0312(4) Uani 1 1 d . . . . .
H20 H 0.7417 0.0339 0.5295 0.037 Uiso 1 1 calc R . . . .
C21 C 0.5703(2) -0.05597(17) 0.56479(8) 0.0329(4) Uani 1 1 d . . . . .
H21 H 0.5784 -0.1365 0.5479 0.039 Uiso 1 1 calc R . . . .
C22 C 0.46041(19) -0.03848(16) 0.60065(8) 0.0292(3) Uani 1 1 d . . . . .
H22 H 0.3942 -0.1078 0.6073 0.035 Uiso 1 1 calc R . . . .
C23 C 0.44635(17) 0.08120(16) 0.62723(8) 0.0249(3) Uani 1 1 d . . . . .
C24 C 0.32567(19) 0.09256(16) 0.66819(9) 0.0306(4) Uani 1 1 d . . . . .
H24 H 0.3272 0.1823 0.6805 0.037 Uiso 1 1 calc R . . . .
C25 C 0.1862(2) 0.0374(2) 0.63252(11) 0.0417(4) Uani 1 1 d . . . . .
H25A H 0.1772 0.0799 0.5955 0.063 Uiso 1 1 calc GR . . . .
H25B H 0.1123 0.0488 0.6594 0.063 Uiso 1 1 calc GR . . . .
H25C H 0.1820 -0.0508 0.6205 0.063 Uiso 1 1 calc GR . . . .
C26 C 0.3408(2) 0.0284(2) 0.72835(10) 0.0414(4) Uani 1 1 d . . . . .
H26A H 0.3378 -0.0600 0.7175 0.062 Uiso 1 1 calc GR . . . .
H26B H 0.2666 0.0404 0.7549 0.062 Uiso 1 1 calc GR . . . .
H26C H 0.4276 0.0648 0.7505 0.062 Uiso 1 1 calc GR . . . .
C27 C 0.76879(19) 0.28031(18) 0.56795(8) 0.0320(4) Uani 1 1 d . . . . .
H27 H 0.7880 0.3346 0.6079 0.038 Uiso 1 1 calc R . . . .
C28 C 0.9059(2) 0.2443(2) 0.54817(10) 0.0438(5) Uani 1 1 d . . . . .
H28A H 0.9349 0.1895 0.5768 0.066 Uiso 1 1 calc GR . . . .
H28B H 0.9750 0.3191 0.5491 0.066 Uiso 1 1 calc GR . . . .
H28C H 0.8937 0.2018 0.5062 0.066 Uiso 1 1 calc GR . . . .
C29 C 0.7160(2) 0.3588(2) 0.51901(10) 0.0417(4) Uani 1 1 d . . . . .
H29A H 0.6915 0.3070 0.4797 0.063 Uiso 1 1 calc GR . . . .
H29B H 0.7873 0.4285 0.5128 0.063 Uiso 1 1 calc GR . . . .
H29C H 0.6361 0.3897 0.5339 0.063 Uiso 1 1 calc GR . . . .
C30 C 0.42729(16) 0.33438(16) 0.83898(8) 0.0245(3) Uani 1 1 d . . . . .
C31 C 0.35441(17) 0.43996(16) 0.85622(8) 0.0259(3) Uani 1 1 d . . . . .
C32 C 0.32113(18) 0.51389(18) 0.80950(9) 0.0312(4) Uani 1 1 d . . . . .
H32 H 0.3423 0.4950 0.7680 0.037 Uiso 1 1 calc R . . . .
C33 C 0.2565(2) 0.61529(19) 0.82540(11) 0.0393(4) Uani 1 1 d . . . . .
H33 H 0.2323 0.6634 0.7943 0.047 Uiso 1 1 calc R . . . .
C34 C 0.2278(2) 0.64518(19) 0.88762(11) 0.0400(4) Uani 1 1 d . . . . .
H34 H 0.1845 0.7135 0.8980 0.048 Uiso 1 1 calc R . . . .
C35 C 0.2631(2) 0.57422(18) 0.93452(10) 0.0360(4) Uani 1 1 d . . . . .
H35 H 0.2458 0.5963 0.9763 0.043 Uiso 1 1 calc R . . . .
C36 C 0.32431(18) 0.46987(17) 0.91889(9) 0.0295(3) Uani 1 1 d . . . . .
H36 H 0.3452 0.4202 0.9499 0.035 Uiso 1 1 calc R . . . .
C37 C 0.40757(17) 0.22248(16) 0.87456(8) 0.0249(3) Uani 1 1 d . . . . .
C38 C 0.27794(18) 0.17249(17) 0.89392(8) 0.0277(3) Uani 1 1 d . . . . .
H38 H 0.2037 0.2136 0.8879 0.033 Uiso 1 1 calc R . . . .
C39 C 0.2597(2) 0.06077(18) 0.92228(9) 0.0323(4) Uani 1 1 d . . . . .
H39 H 0.1724 0.0258 0.9342 0.039 Uiso 1 1 calc R . . . .
C40 C 0.3712(2) 0.00160(18) 0.93284(9) 0.0362(4) Uani 1 1 d . . . . .
H40 H 0.3590 -0.0728 0.9521 0.043 Uiso 1 1 calc R . . . .
C41 C 0.5011(2) 0.05326(19) 0.91476(10) 0.0357(4) Uani 1 1 d . . . . .
H41 H 0.5762 0.0144 0.9229 0.043 Uiso 1 1 calc R . . . .
C42 C 0.51986(19) 0.16213(17) 0.88472(9) 0.0301(4) Uani 1 1 d . . . . .
H42 H 0.6065 0.1949 0.8714 0.036 Uiso 1 1 calc R . . . .
C43 C 1.0326(2) 0.2974(2) 0.73102(10) 0.0406(4) Uani 1 1 d . . . . .
H43A H 1.0269 0.2965 0.6859 0.061 Uiso 1 1 calc GR . . . .
H43B H 1.0977 0.2463 0.7431 0.061 Uiso 1 1 calc GR . . . .
H43C H 1.0625 0.3823 0.7499 0.061 Uiso 1 1 calc GR . . . .
C44 C 0.8123(2) 0.06230(18) 0.72282(9) 0.0371(4) Uani 1 1 d . . . . .
H44A H 0.7248 0.0234 0.7367 0.056 Uiso 1 1 calc GR . . . .
H44B H 0.8829 0.0176 0.7358 0.056 Uiso 1 1 calc GR . . . .
H44C H 0.8072 0.0599 0.6776 0.056 Uiso 1 1 calc GR . . . .
C45 C 0.89586(16) 0.21907(16) 0.84650(8) 0.0245(3) Uani 1 1 d . . . . .
C46 C 0.95674(17) 0.32504(17) 0.88748(8) 0.0279(3) Uani 1 1 d . . . . .
H46 H 0.9799 0.4024 0.8715 0.033 Uiso 1 1 calc R . . . .
C47 C 0.98329(19) 0.31728(19) 0.95146(9) 0.0335(4) Uani 1 1 d . . . . .
H47 H 1.0233 0.3891 0.9776 0.040 Uiso 1 1 calc R . . . .
C48 C 0.95047(19) 0.2030(2) 0.97644(9) 0.0352(4) Uani 1 1 d . . . . .
H48 H 0.9680 0.1979 1.0192 0.042 Uiso 1 1 calc R . . . .
C49 C 0.8911(2) 0.09646(19) 0.93696(9) 0.0341(4) Uani 1 1 d . . . . .
H49 H 0.8689 0.0192 0.9532 0.041 Uiso 1 1 calc R . . . .
C50 C 0.86481(18) 0.10510(17) 0.87298(9) 0.0298(3) Uani 1 1 d . . . . .
H50 H 0.8254 0.0327 0.8471 0.036 Uiso 1 1 calc R . . . .

loop_
_atom_site_aniso_label
_atom_site_aniso_U_11
_atom_site_aniso_U_22
_atom_site_aniso_U_33
_atom_site_aniso_U_23
_atom_site_aniso_U_13
_atom_site_aniso_U_12
Si1 0.0248(2) 0.0249(2) 0.0233(2) 0.00063(16) -0.00021(15) 0.00781(16)
Mg1 0.0218(2) 0.0184(2) 0.0182(2) 0.00156(18) 0.00197(18) 0.00481(18)
O1 0.0282(6) 0.0330(6) 0.0257(6) 0.0019(5) 0.0085(5) 0.0062(5)
N1 0.0244(6) 0.0206(6) 0.0187(6) 0.0002(5) 0.0025(5) 0.0039(5)
N2 0.0255(6) 0.0181(6) 0.0219(6) 0.0016(5) 0.0028(5) 0.0028(5)
C1 0.0362(9) 0.0316(9) 0.0312(9) -0.0015(7) -0.0103(7) 0.0091(7)
C2 0.0239(7) 0.0259(8) 0.0216(7) 0.0024(6) 0.0009(6) 0.0046(6)
C3 0.0273(8) 0.0253(8) 0.0255(8) 0.0032(6) -0.0008(6) 0.0095(6)
C4 0.0290(8) 0.0200(7) 0.0240(8) 0.0044(6) 0.0047(6) 0.0067(6)
C5 0.0379(9) 0.0215(8) 0.0399(10) 0.0035(7) -0.0030(7) 0.0095(7)
C6 0.0245(7) 0.0172(7) 0.0289(8) 0.0040(6) 0.0006(6) 0.0045(6)
C7 0.0309(8) 0.0234(8) 0.0321(9) 0.0046(6) 0.0043(7) 0.0020(6)
C8 0.0298(9) 0.0263(8) 0.0423(10) 0.0076(7) 0.0046(7) 0.0008(7)
C9 0.0284(8) 0.0251(8) 0.0422(10) 0.0033(7) -0.0057(7) -0.0010(7)
C10 0.0316(8) 0.0259(8) 0.0308(9) -0.0010(7) -0.0054(7) 0.0066(7)
C11 0.0240(7) 0.0207(7) 0.0289(8) 0.0019(6) -0.0011(6) 0.0077(6)
C12 0.0293(8) 0.0261(8) 0.0245(8) -0.0024(6) 0.0009(6) 0.0064(6)
C13 0.0437(11) 0.0389(11) 0.0575(14) -0.0138(10) 0.0158(10) 0.0072(9)
C14 0.0385(10) 0.0463(11) 0.0312(9) 0.0129(8) 0.0000(7) 0.0042(8)
C15 0.0436(11) 0.0367(10) 0.0344(10) -0.0002(8) 0.0132(8) -0.0090(8)
C16 0.0705(16) 0.0521(13) 0.0486(13) 0.0049(10) 0.0256(12) 0.0157(12)
C17 0.0524(13) 0.0872(19) 0.0322(11) 0.0111(11) 0.0044(9) 0.0156(13)
C18 0.0272(8) 0.0248(8) 0.0166(7) -0.0007(6) -0.0017(6) 0.0086(6)
C19 0.0294(8) 0.0313(8) 0.0183(7) -0.0008(6) -0.0001(6) 0.0088(7)
C20 0.0363(9) 0.0375(10) 0.0220(8) -0.0035(7) 0.0014(6) 0.0164(8)
C21 0.0461(10) 0.0285(9) 0.0251(8) -0.0059(7) -0.0041(7) 0.0151(8)
C22 0.0384(9) 0.0234(8) 0.0250(8) 0.0002(6) -0.0024(7) 0.0054(7)
C23 0.0302(8) 0.0240(8) 0.0204(7) 0.0006(6) -0.0001(6) 0.0061(6)
C24 0.0322(9) 0.0234(8) 0.0333(9) -0.0024(7) 0.0061(7) -0.0007(7)
C25 0.0343(10) 0.0384(10) 0.0493(12) -0.0021(9) 0.0060(8) 0.0012(8)
C26 0.0532(12) 0.0374(10) 0.0299(10) 0.0008(8) 0.0137(8) -0.0035(9)
C27 0.0337(9) 0.0390(10) 0.0230(8) -0.0010(7) 0.0068(7) 0.0065(7)
C28 0.0338(10) 0.0569(13) 0.0399(11) -0.0030(9) 0.0111(8) 0.0083(9)
C29 0.0462(11) 0.0438(11) 0.0363(10) 0.0116(8) 0.0105(8) 0.0052(9)
C30 0.0227(7) 0.0277(8) 0.0228(8) 0.0002(6) 0.0038(6) 0.0043(6)
C31 0.0234(7) 0.0255(8) 0.0292(8) 0.0026(6) 0.0046(6) 0.0051(6)
C32 0.0284(8) 0.0337(9) 0.0325(9) 0.0056(7) 0.0034(7) 0.0066(7)
C33 0.0374(10) 0.0360(10) 0.0492(12) 0.0130(8) 0.0031(8) 0.0142(8)
C34 0.0364(10) 0.0308(9) 0.0557(13) 0.0007(8) 0.0096(9) 0.0141(8)
C35 0.0358(9) 0.0326(9) 0.0399(10) -0.0031(8) 0.0121(8) 0.0085(8)
C36 0.0316(9) 0.0285(8) 0.0297(9) 0.0029(7) 0.0072(7) 0.0080(7)
C37 0.0280(8) 0.0259(8) 0.0214(7) -0.0002(6) 0.0044(6) 0.0070(6)
C38 0.0277(8) 0.0304(8) 0.0266(8) 0.0035(7) 0.0058(6) 0.0086(7)
C39 0.0337(9) 0.0322(9) 0.0303(9) 0.0056(7) 0.0053(7) 0.0021(7)
C40 0.0477(11) 0.0275(9) 0.0343(10) 0.0078(7) 0.0010(8) 0.0072(8)
C41 0.0367(9) 0.0340(9) 0.0395(10) 0.0034(8) -0.0016(7) 0.0162(8)
C42 0.0280(8) 0.0319(9) 0.0314(9) 0.0013(7) 0.0045(7) 0.0082(7)
C43 0.0319(9) 0.0561(12) 0.0336(10) 0.0032(9) 0.0065(7) 0.0066(9)
C44 0.0503(11) 0.0289(9) 0.0330(9) -0.0040(7) -0.0101(8) 0.0161(8)
C45 0.0203(7) 0.0300(8) 0.0251(8) 0.0009(6) 0.0000(6) 0.0111(6)
C46 0.0259(8) 0.0293(8) 0.0301(9) -0.0008(7) 0.0023(6) 0.0115(7)
C47 0.0291(8) 0.0413(10) 0.0293(9) -0.0085(7) -0.0005(7) 0.0110(7)
C48 0.0340(9) 0.0523(11) 0.0224(8) 0.0025(8) 0.0033(7) 0.0162(8)
C49 0.0353(9) 0.0391(10) 0.0313(9) 0.0096(7) 0.0067(7) 0.0117(8)
C50 0.0301(8) 0.0311(9) 0.0291(9) 0.0012(7) 0.0014(6) 0.0086(7)

loop_
_atom_type_symbol
_atom_type_description
_atom_type_scat_dispersion_real
_atom_type_scat_dispersion_imag
_atom_type_scat_source
C C 0.0181 0.0091 'International Tables Vol C Tables 4.2.6.8 and 6.1.1.4'
H H 0.0000 0.0000 'International Tables Vol C Tables 4.2.6.8 and 6.1.1.4'
Mg Mg 0.1719 0.1771 'International Tables Vol C Tables 4.2.6.8 and 6.1.1.4'
N N 0.0311 0.0180 'International Tables Vol C Tables 4.2.6.8 and 6.1.1.4'
O O 0.0492 0.0322 'International Tables Vol C Tables 4.2.6.8 and 6.1.1.4'
Si Si 0.2541 0.3302 'International Tables Vol C Tables 4.2.6.8 and 6.1.1.4'

loop_
_geom_angle_atom_site_label_1
_geom_angle_atom_site_label_2
_geom_angle_atom_site_label_3
_geom_angle
_geom_angle_site_symmetry_1
_geom_angle_site_symmetry_3
_geom_angle_publ_flag
C43 Si1 Mg1 115.18(7) . . ?
C43 Si1 C44 105.74(10) . . ?
C43 Si1 C45 102.50(8) . . ?
C44 Si1 Mg1 111.82(6) . . ?
C44 Si1 C45 103.77(8) . . ?
C45 Si1 Mg1 116.55(5) . . ?
O1 Mg1 Si1 112.02(4) . . ?
O1 Mg1 N1 101.47(6) . . ?
O1 Mg1 N2 100.74(5) . . ?
N1 Mg1 Si1 117.52(4) . . ?
N2 Mg1 Si1 128.47(5) . . ?
N2 Mg1 N1 92.06(6) . . ?
C30 O1 Mg1 171.59(12) . . ?
C2 N1 Mg1 119.87(11) . . ?
C2 N1 C18 121.72(14) . . ?
C18 N1 Mg1 117.97(10) . . ?
C4 N2 Mg1 118.05(11) . . ?
C4 N2 C6 118.50(13) . . ?
C6 N2 Mg1 123.04(10) . . ?
N1 C2 C1 121.43(15) . . ?
N1 C2 C3 123.48(15) . . ?
C3 C2 C1 115.09(14) . . ?
C4 C3 C2 129.02(14) . . ?
N2 C4 C3 124.54(15) . . ?
N2 C4 C5 119.72(15) . . ?
C3 C4 C5 115.72(14) . . ?
C7 C6 N2 118.86(15) . . ?
C11 C6 N2 120.98(15) . . ?
C11 C6 C7 120.13(16) . . ?
C6 C7 C15 121.20(16) . . ?
C8 C7 C6 119.01(17) . . ?
C8 C7 C15 119.77(17) . . ?
C9 C8 C7 121.25(18) . . ?
C8 C9 C10 119.59(17) . . ?
C9 C10 C11 121.42(17) . . ?
C6 C11 C12 121.50(15) . . ?
C10 C11 C6 118.55(16) . . ?
C10 C11 C12 119.95(16) . . ?
C11 C12 C13 112.72(16) . . ?
C11 C12 C14 110.76(14) . . ?
C13 C12 C14 110.73(17) . . ?
C7 C15 C16 112.03(19) . . ?
C7 C15 C17 111.36(18) . . ?
C16 C15 C17 109.98(19) . . ?
C19 C18 N1 118.14(15) . . ?
C23 C18 N1 120.76(14) . . ?
C23 C18 C19 120.80(15) . . ?
C18 C19 C27 120.64(15) . . ?
C20 C19 C18 118.04(17) . . ?
C20 C19 C27 121.32(16) . . ?
C21 C20 C19 121.58(17) . . ?
C22 C21 C20 119.74(16) . . ?
C21 C22 C23 121.39(17) . . ?
C18 C23 C24 123.10(15) . . ?
C22 C23 C18 118.45(16) . . ?
C22 C23 C24 118.42(16) . . ?
C23 C24 C25 111.79(15) . . ?
C23 C24 C26 110.37(15) . . ?
C26 C24 C25 110.43(17) . . ?
C19 C27 C28 113.59(17) . . ?
C19 C27 C29 111.59(16) . . ?
C28 C27 C29 109.51(17) . . ?
O1 C30 C31 119.88(16) . . ?
O1 C30 C37 119.94(15) . . ?
C31 C30 C37 120.17(14) . . ?
C32 C31 C30 119.15(16) . . ?
C32 C31 C36 119.99(16) . . ?
C36 C31 C30 120.79(15) . . ?
C33 C32 C31 119.70(18) . . ?
C32 C33 C34 120.11(18) . . ?
C35 C34 C33 120.67(17) . . ?
C34 C35 C36 119.79(18) . . ?
C35 C36 C31 119.69(17) . . ?
C38 C37 C30 120.92(15) . . ?
C38 C37 C42 120.13(16) . . ?
C42 C37 C30 118.80(16) . . ?
C37 C38 C39 119.75(16) . . ?
C40 C39 C38 120.08(18) . . ?
C39 C40 C41 120.01(17) . . ?
C42 C41 C40 120.50(17) . . ?
C41 C42 C37 119.47(18) . . ?
C46 C45 Si1 121.06(13) . . ?
C50 C45 Si1 122.29(13) . . ?
C50 C45 C46 116.65(16) . . ?
C47 C46 C45 121.68(17) . . ?
C48 C47 C46 120.34(18) . . ?
C47 C48 C49 119.27(17) . . ?
C48 C49 C50 120.02(18) . . ?
C49 C50 C45 122.04(17) . . ?

loop_
_geom_bond_atom_site_label_1
_geom_bond_atom_site_label_2
_geom_bond_distance
_geom_bond_site_symmetry_2
_geom_bond_publ_flag
Si1 Mg1 2.6488(6) . ?
Si1 C43 1.899(2) . ?
Si1 C44 1.9001(19) . ?
Si1 C45 1.9152(17) . ?
Mg1 O1 2.0443(13) . ?
Mg1 N1 2.0626(14) . ?
Mg1 N2 2.0585(14) . ?
O1 C30 1.233(2) . ?
N1 C2 1.321(2) . ?
N1 C18 1.441(2) . ?
N2 C4 1.331(2) . ?
N2 C6 1.433(2) . ?
C1 C2 1.517(2) . ?
C2 C3 1.418(2) . ?
C3 C4 1.406(2) . ?
C4 C5 1.520(2) . ?
C6 C7 1.410(2) . ?
C6 C11 1.409(2) . ?
C7 C8 1.393(3) . ?
C7 C15 1.522(3) . ?
C8 C9 1.380(3) . ?
C9 C10 1.383(3) . ?
C10 C11 1.398(2) . ?
C11 C12 1.515(2) . ?
C12 C13 1.527(2) . ?
C12 C14 1.532(2) . ?
C15 C16 1.527(3) . ?
C15 C17 1.532(3) . ?
C18 C19 1.413(2) . ?
C18 C23 1.405(2) . ?
C19 C20 1.397(2) . ?
C19 C27 1.516(3) . ?
C20 C21 1.379(3) . ?
C21 C22 1.378(3) . ?
C22 C23 1.397(2) . ?
C23 C24 1.516(2) . ?
C24 C25 1.537(3) . ?
C24 C26 1.530(3) . ?
C27 C28 1.531(2) . ?
C27 C29 1.537(3) . ?
C30 C31 1.478(2) . ?
C30 C37 1.479(2) . ?
C31 C32 1.399(2) . ?
C31 C36 1.400(2) . ?
C32 C33 1.385(3) . ?
C33 C34 1.387(3) . ?
C34 C35 1.387(3) . ?
C35 C36 1.391(2) . ?
C37 C38 1.389(2) . ?
C37 C42 1.398(2) . ?
C38 C39 1.391(3) . ?
C39 C40 1.385(3) . ?
C40 C41 1.387(3) . ?
C41 C42 1.383(3) . ?
C45 C46 1.404(2) . ?
C45 C50 1.397(3) . ?
C46 C47 1.392(3) . ?
C47 C48 1.385(3) . ?
C48 C49 1.388(3) . ?
C49 C50 1.394(3) . ?
